data_4036073
loop_
_publ_author_name
'Donthoju, Ashok'
'Magham, Lakshmi Revati'
'Singh, Neetu'
'Manjula, Nemali'
'Chegondi, Rambabu'

_publ_section_title
;
 Enantioselective Desymmetrization of Prochiral Cyclopentene-1,3-diones
 Triggered by Remote C(sp2)-N Bond Formation.
;
_journal_name_full 'The Journal of organic chemistry'
_journal_paper_doi 10.1021/acs.joc.9b02411
_journal_year 2019
_chemical_absolute_configuration rmad
_chemical_formula_moiety 'C20 H16 I N O3'
_chemical_formula_sum 'C20 H16 I N O3'
_chemical_formula_weight 445.23
_space_group_crystal_system monoclinic
_space_group_IT_number 4
_space_group_name_Hall 'P 2yb'
_space_group_name_H-M_alt 'P 1 21 1'
_atom_sites_solution_hydrogens geom
_audit_creation_method SHELXL-2018/3
_cell_angle_alpha 90
_cell_angle_beta 106.742(3)
_cell_angle_gamma 90
_cell_formula_units_Z 4
_cell_length_a 11.8379(5)
_cell_length_b 14.0015(6)
_cell_length_c 12.0981(6)
_cell_measurement_reflns_used 9928
_cell_measurement_temperature 293(2)
_cell_measurement_theta_max 29.027
_cell_measurement_theta_min 2.311
_cell_volume 1920.24(15)
_computing_cell_refinement '<i>SAINT</i> (Bruker, 2016)'
_computing_data_collection '<i>APEX3</i> (Bruker, 2016)'
_computing_data_reduction 'Bruker SAINT'
_computing_structure_refinement 'SHELXL-2018/3 (Sheldrick, 2018)'
_computing_structure_solution 'SHELXT 2014/5 (Sheldrick, 2014)'
_diffrn_ambient_temperature 293(2)
_diffrn_measured_fraction_theta_full 0.999
_diffrn_measured_fraction_theta_max 0.999
_diffrn_measurement_device_type 'Bruker D8 QUEST PHOTON-100'
_diffrn_measurement_method '\w and \f'
_diffrn_radiation_type MoK\a
_diffrn_radiation_wavelength 0.71073
_diffrn_reflns_av_R_equivalents 0.0654
_diffrn_reflns_av_unetI/netI 0.0521
_diffrn_reflns_Laue_measured_fraction_full 0.999
_diffrn_reflns_Laue_measured_fraction_max 0.999
_diffrn_reflns_limit_h_max 14
_diffrn_reflns_limit_h_min -14
_diffrn_reflns_limit_k_max 16
_diffrn_reflns_limit_k_min -16
_diffrn_reflns_limit_l_max 13
_diffrn_reflns_limit_l_min -14
_diffrn_reflns_number 33109
_diffrn_reflns_point_group_measured_fraction_full 0.999
_diffrn_reflns_point_group_measured_fraction_max 0.999
_diffrn_reflns_theta_full 24.998
_diffrn_reflns_theta_max 24.998
_diffrn_reflns_theta_min 2.121
_exptl_absorpt_coefficient_mu 1.685
_exptl_absorpt_correction_T_max 0.7461
_exptl_absorpt_correction_T_min 0.5582
_exptl_absorpt_correction_type multi-scan
_exptl_absorpt_process_details 'SADABS 2014/5'
_exptl_crystal_density_diffrn 1.540
_exptl_crystal_description block
_exptl_crystal_F_000 880
_exptl_crystal_size_max 0.210
_exptl_crystal_size_mid 0.160
_exptl_crystal_size_min 0.150
_refine_diff_density_max 0.900
_refine_diff_density_min -0.719
_refine_diff_density_rms 0.071
_refine_ls_abs_structure_details
;
 Flack x determined using 2153 quotients [(I+)-(I-)]/[(I+)+(I-)]
 (Parsons, Flack and Wagner, Acta Cryst. B69 (2013) 249-259).
;
_refine_ls_abs_structure_Flack 0.052(12)
_refine_ls_extinction_method none
_refine_ls_goodness_of_fit_ref 0.929
_refine_ls_hydrogen_treatment constr
_refine_ls_matrix_type full
_refine_ls_number_parameters 429
_refine_ls_number_reflns 6751
_refine_ls_number_restraints 97
_refine_ls_restrained_S_all 0.928
_refine_ls_R_factor_all 0.0620
_refine_ls_R_factor_gt 0.0449
_refine_ls_shift/su_max 0.000
_refine_ls_shift/su_mean 0.000
_refine_ls_structure_factor_coef Fsqd
_refine_ls_weighting_details 'w=1/[\s^2^(Fo^2^)+(0.1000P)^2^] where P=(Fo^2^+2Fc^2^)/3'
_refine_ls_weighting_scheme calc
_refine_ls_wR_factor_gt 0.1201
_refine_ls_wR_factor_ref 0.1328
_reflns_Friedel_coverage 0.913
_reflns_Friedel_fraction_full 0.998
_reflns_Friedel_fraction_max 0.998
_reflns_number_gt 5421
_reflns_number_total 6751
_reflns_threshold_expression 'I > 2\s(I)'
_cod_data_source_file jo9b02411_si_002.cif
_cod_data_source_block KA850_0m
_cod_depositor_comments
;

2020-08-12
Z value and formula fixed to values more according to usual
chemical conventions.                 miguel
;
_cod_original_formula_sum 'C40 H32 I2 N2 O6'
_cod_original_formula_weight 890.47
_cod_original_formula_moiety '2(C20 H16 I1 N1 O3)'
_cod_original_formula_units_Z 2
_cod_original_sg_symbol_H-M 'P 21'
_cod_database_code 4036073
_shelx_shelxl_version_number 2018/3
_shelx_space_group_comment
;
The symmetry employed for this shelxl refinement is uniquely defined
by the following loop, which should always be used as a source of
symmetry information in preference to the above space-group names.
They are only intended as comments.
;
_shelx_estimated_absorpt_t_min 0.719
_shelx_estimated_absorpt_t_max 0.786

loop_
_space_group_symop_operation_xyz
'x, y, z'
'-x, y+1/2, -z'

loop_
_atom_site_label
_atom_site_type_symbol
_atom_site_fract_x
_atom_site_fract_y
_atom_site_fract_z
_atom_site_U_iso_or_equiv
_atom_site_adp_type
_atom_site_occupancy
_atom_site_site_symmetry_order
_atom_site_calc_flag
_atom_site_refinement_flags_posn
_atom_site_refinement_flags_adp
C1 C 0.0357(7) 0.1502(6) 1.0704(8) 0.050(2) Uani 1 1 d . .
C2 C 0.0393(8) 0.1303(6) 0.9608(9) 0.058(2) Uani 1 1 d . .
H2 H 0.002727 0.075625 0.923558 0.070 Uiso 1 1 calc R U
C3 C 0.0958(8) 0.1901(6) 0.9062(8) 0.053(2) Uani 1 1 d . .
H3 H 0.097683 0.176331 0.831565 0.063 Uiso 1 1 calc R U
C4 C 0.1509(6) 0.2718(6) 0.9617(7) 0.0393(18) Uani 1 1 d . .
C5 C 0.1429(7) 0.2943(6) 1.0703(8) 0.048(2) Uani 1 1 d . .
H5 H 0.176421 0.350403 1.106406 0.058 Uiso 1 1 calc R U
C6 C 0.0841(8) 0.2325(7) 1.1258(9) 0.058(2) Uani 1 1 d . .
H6 H 0.077849 0.246868 1.198903 0.070 Uiso 1 1 calc R U
C7 C 0.2110(6) 0.3352(6) 0.8968(7) 0.0385(17) Uani 1 1 d . .
C8 C 0.3560(6) 0.4615(5) 0.9148(6) 0.0353(16) Uani 1 1 d . .
C9 C 0.4346(7) 0.5297(6) 0.9945(8) 0.050(2) Uani 1 1 d . .
C10 C 0.4737(8) 0.6044(6) 0.9239(8) 0.053(2) Uani 1 1 d . .
C11 C 0.4120(7) 0.5719(6) 0.8026(7) 0.0401(17) Uani 1 1 d . .
C12 C 0.3458(7) 0.4845(6) 0.8052(7) 0.0422(18) Uani 1 1 d . .
H12 H 0.303317 0.450193 0.740850 0.051 Uiso 1 1 calc R U
C13 C 0.4228(12) 0.7033(8) 0.9437(10) 0.080(3) Uani 1 1 d . .
H13A H 0.441006 0.749562 0.892781 0.120 Uiso 1 1 calc R U
H13B H 0.457280 0.722890 1.022291 0.120 Uiso 1 1 calc R U
H13C H 0.338802 0.698561 0.928283 0.120 Uiso 1 1 calc R U
C14 C 0.6088(8) 0.6116(7) 0.9512(8) 0.062(3) Uani 1 1 d . .
H14A H 0.627207 0.658336 0.899733 0.074 Uiso 1 1 calc R U
H14B H 0.640597 0.635176 1.029433 0.074 Uiso 1 1 calc R U
C15 C 0.6705(6) 0.5182(5) 0.9398(5) 0.062(2) Uani 1 1 d G U
C16 C 0.6744(6) 0.4887(6) 0.8313(5) 0.081(3) Uani 1 1 d G U
H16 H 0.637552 0.524868 0.766428 0.097 Uiso 1 1 calc R U
C17 C 0.7334(8) 0.4052(7) 0.8196(6) 0.107(4) Uani 1 1 d G U
H17 H 0.735995 0.385436 0.747009 0.129 Uiso 1 1 calc R U
C18 C 0.7885(8) 0.3511(6) 0.9165(9) 0.119(5) Uani 1 1 d G U
H18 H 0.827950 0.295233 0.908764 0.143 Uiso 1 1 calc R U
C19 C 0.7846(8) 0.3806(6) 1.0251(7) 0.108(4) Uani 1 1 d G U
H19 H 0.821464 0.344462 1.089940 0.130 Uiso 1 1 calc R U
C20 C 0.7256(7) 0.4642(6) 1.0367(5) 0.091(3) Uani 1 1 d G U
H20 H 0.723022 0.483895 1.109362 0.109 Uiso 1 1 calc R U
C21 C 0.0578(7) 0.8405(6) 0.5600(8) 0.049(2) Uani 1 1 d . .
C22 C 0.0487(9) 0.8492(7) 0.4449(8) 0.058(2) Uani 1 1 d . .
H22 H 0.008710 0.900769 0.403019 0.069 Uiso 1 1 calc R U
C23 C 0.0982(8) 0.7824(7) 0.3920(8) 0.051(2) Uani 1 1 d . .
H23 H 0.089928 0.788161 0.313528 0.061 Uiso 1 1 calc R U
C24 C 0.1609(6) 0.7054(6) 0.4526(7) 0.0385(17) Uani 1 1 d . .
C25 C 0.1678(8) 0.6968(6) 0.5663(7) 0.049(2) Uani 1 1 d . .
H25 H 0.209278 0.645732 0.608102 0.059 Uiso 1 1 calc R U
C26 C 0.1152(8) 0.7615(7) 0.6211(8) 0.056(2) Uani 1 1 d . .
H26 H 0.117734 0.752687 0.697939 0.067 Uiso 1 1 calc R U
C27 C 0.2111(7) 0.6346(6) 0.3857(8) 0.0427(18) Uani 1 1 d . .
C28 C 0.3584(7) 0.5127(5) 0.3995(7) 0.0388(17) Uani 1 1 d . .
C29 C 0.3325(7) 0.4762(5) 0.2939(7) 0.0409(17) Uani 1 1 d . .
H29 H 0.270934 0.497019 0.231792 0.049 Uiso 1 1 calc R U
C30 C 0.4136(7) 0.3988(6) 0.2883(7) 0.0424(18) Uani 1 1 d . .
C31 C 0.5099(7) 0.3931(7) 0.4022(7) 0.048(2) Uani 1 1 d . .
C32 C 0.4665(8) 0.4652(6) 0.4735(8) 0.055(2) Uani 1 1 d . .
C33 C 0.6249(8) 0.4300(10) 0.3827(12) 0.086(4) Uani 1 1 d . .
H33A H 0.652289 0.385085 0.336177 0.129 Uiso 1 1 calc R U
H33B H 0.683647 0.437369 0.455768 0.129 Uiso 1 1 calc R U
H33C H 0.610740 0.490546 0.343914 0.129 Uiso 1 1 calc R U
C34 C 0.5242(10) 0.2938(7) 0.4560(8) 0.068(3) Uani 1 1 d . .
H34A H 0.546605 0.250430 0.403477 0.081 Uiso 1 1 calc R U
H34B H 0.589243 0.295989 0.526365 0.081 Uiso 1 1 calc R U
C35 C 0.4207(7) 0.2526(5) 0.4845(7) 0.073(3) Uani 1 1 d G U
C36 C 0.4043(11) 0.2672(7) 0.5924(7) 0.130(5) Uani 1 1 d G U
H36 H 0.459136 0.302368 0.648044 0.156 Uiso 1 1 calc R U
C37 C 0.3058(13) 0.2293(10) 0.6173(10) 0.175(8) Uani 1 1 d G U
H37 H 0.294828 0.239093 0.689526 0.210 Uiso 1 1 calc R U
C38 C 0.2238(9) 0.1768(9) 0.5342(14) 0.159(7) Uani 1 1 d G U
H38 H 0.157941 0.151419 0.550811 0.190 Uiso 1 1 calc R U
C39 C 0.2402(9) 0.1622(8) 0.4262(11) 0.149(6) Uani 1 1 d G U
H39 H 0.185361 0.127019 0.370613 0.179 Uiso 1 1 calc R U
C40 C 0.3387(10) 0.2001(7) 0.4014(6) 0.100(4) Uani 1 1 d G U
H40 H 0.349668 0.190294 0.329130 0.120 Uiso 1 1 calc R U
N1 N 0.3033(5) 0.3895(4) 0.9621(5) 0.0373(14) Uani 1 1 d . .
H1N H 0.329441 0.378496 1.034968 0.045 Uiso 1 1 calc R U
N2 N 0.3066(5) 0.5819(4) 0.4475(5) 0.0382(14) Uani 1 1 d . .
H2N H 0.335066 0.593229 0.520094 0.046 Uiso 1 1 calc R U
O1 O 0.1792(6) 0.3401(5) 0.7925(5) 0.0614(16) Uani 1 1 d . .
O2 O 0.4599(8) 0.5256(6) 1.0976(6) 0.088(3) Uani 1 1 d . .
O3 O 0.4142(5) 0.6145(4) 0.7156(5) 0.0536(15) Uani 1 1 d . .
O4 O 0.1709(6) 0.6255(5) 0.2831(5) 0.0620(17) Uani 1 1 d . .
O5 O 0.5120(8) 0.4853(7) 0.5731(7) 0.105(3) Uani 1 1 d . .
O6 O 0.4070(5) 0.3464(4) 0.2078(5) 0.0508(14) Uani 1 1 d . .
I1 I -0.05328(8) 0.05694(5) 1.15319(8) 0.0933(3) Uani 1 1 d . .
I2 I -0.01649(8) 0.94265(4) 0.64386(7) 0.0867(3) Uani 1 1 d . .

loop_
_atom_site_aniso_label
_atom_site_aniso_U_11
_atom_site_aniso_U_22
_atom_site_aniso_U_33
_atom_site_aniso_U_23
_atom_site_aniso_U_13
_atom_site_aniso_U_12
C1 0.033(4) 0.051(5) 0.064(6) 0.001(4) 0.011(4) -0.005(4)
C2 0.049(5) 0.046(5) 0.075(7) -0.014(4) 0.009(5) -0.019(4)
C3 0.055(5) 0.048(5) 0.048(5) -0.014(4) 0.003(4) -0.010(4)
C4 0.024(3) 0.036(4) 0.054(5) -0.001(3) 0.004(3) 0.001(3)
C5 0.045(4) 0.043(4) 0.058(6) -0.007(4) 0.018(4) -0.009(4)
C6 0.052(5) 0.067(6) 0.056(6) -0.005(5) 0.017(5) -0.009(5)
C7 0.036(4) 0.040(4) 0.034(5) -0.006(3) 0.002(3) 0.000(3)
C8 0.031(3) 0.039(4) 0.032(4) 0.001(3) 0.003(3) -0.001(3)
C9 0.054(5) 0.057(5) 0.037(5) -0.001(4) 0.012(4) -0.020(4)
C10 0.062(5) 0.050(5) 0.048(5) -0.004(4) 0.019(4) -0.018(4)
C11 0.038(4) 0.039(4) 0.043(5) 0.006(4) 0.012(3) 0.007(3)
C12 0.035(4) 0.047(4) 0.039(5) -0.005(3) 0.002(3) 0.001(3)
C13 0.110(9) 0.059(6) 0.071(7) -0.008(5) 0.028(7) -0.007(6)
C14 0.059(5) 0.077(6) 0.047(5) 0.001(5) 0.013(4) -0.035(5)
C15 0.038(4) 0.093(7) 0.048(5) 0.019(4) -0.001(4) -0.017(4)
C16 0.049(5) 0.123(9) 0.065(6) 0.007(6) 0.006(5) 0.016(6)
C17 0.074(8) 0.145(11) 0.094(8) -0.005(8) 0.010(7) 0.032(8)
C18 0.077(8) 0.138(12) 0.126(10) 0.026(9) 0.005(9) 0.029(8)
C19 0.084(8) 0.119(10) 0.104(8) 0.053(8) 0.000(8) -0.001(7)
C20 0.084(8) 0.104(8) 0.076(7) 0.035(6) 0.007(6) -0.020(6)
C21 0.035(4) 0.052(5) 0.052(6) 0.001(4) 0.001(4) 0.017(4)
C22 0.058(5) 0.055(5) 0.049(6) 0.011(4) -0.002(4) 0.028(4)
C23 0.052(5) 0.054(5) 0.038(5) 0.000(4) -0.002(4) 0.006(4)
C24 0.032(4) 0.041(4) 0.037(5) -0.002(3) 0.001(3) 0.002(3)
C25 0.055(5) 0.046(5) 0.044(5) 0.011(4) 0.010(4) 0.017(4)
C26 0.061(5) 0.067(6) 0.042(5) 0.009(4) 0.019(4) 0.027(5)
C27 0.034(4) 0.037(4) 0.050(6) -0.003(3) 0.001(4) 0.002(3)
C28 0.033(3) 0.041(4) 0.038(5) -0.003(3) 0.005(3) 0.002(3)
C29 0.047(4) 0.039(4) 0.032(4) 0.002(3) 0.004(3) 0.005(3)
C30 0.040(4) 0.049(4) 0.035(5) -0.002(4) 0.007(3) 0.006(4)
C31 0.039(4) 0.061(5) 0.032(4) -0.012(4) -0.009(4) 0.012(4)
C32 0.055(5) 0.058(5) 0.038(5) -0.014(4) -0.009(4) 0.013(4)
C33 0.043(5) 0.097(9) 0.112(10) -0.007(8) 0.014(6) 0.007(6)
C34 0.079(6) 0.074(6) 0.041(5) 0.003(4) 0.003(5) 0.039(5)
C35 0.109(8) 0.055(5) 0.059(6) 0.013(4) 0.032(5) 0.043(5)
C36 0.207(16) 0.107(10) 0.100(9) -0.024(8) 0.083(11) -0.007(11)
C37 0.24(2) 0.133(15) 0.216(17) -0.004(13) 0.164(16) 0.017(13)
C38 0.142(13) 0.122(13) 0.248(19) 0.059(13) 0.115(14) 0.032(10)
C39 0.139(12) 0.135(13) 0.156(13) 0.086(11) 0.014(10) -0.007(10)
C40 0.128(10) 0.089(8) 0.075(7) 0.021(6) 0.017(7) -0.005(7)
N1 0.038(3) 0.042(3) 0.026(3) 0.005(3) 0.001(3) -0.004(3)
N2 0.037(3) 0.042(3) 0.026(3) -0.006(3) -0.005(3) 0.003(3)
O1 0.063(4) 0.070(4) 0.044(4) -0.010(3) 0.003(3) -0.024(3)
O2 0.120(6) 0.107(6) 0.038(4) -0.013(4) 0.023(4) -0.070(5)
O3 0.052(3) 0.062(4) 0.044(3) 0.015(3) 0.011(3) 0.000(3)
O4 0.066(4) 0.066(4) 0.039(4) -0.007(3) -0.008(3) 0.018(3)
O5 0.105(7) 0.120(7) 0.057(5) -0.036(5) -0.028(5) 0.059(6)
O6 0.066(4) 0.049(3) 0.039(3) -0.006(3) 0.017(3) 0.007(3)
I1 0.0916(5) 0.0905(6) 0.1062(7) -0.0034(4) 0.0420(5) -0.0491(4)
I2 0.0973(6) 0.0821(5) 0.0841(5) -0.0034(4) 0.0317(4) 0.0451(4)

loop_
_atom_type_symbol
_atom_type_description
_atom_type_scat_dispersion_real
_atom_type_scat_dispersion_imag
_atom_type_scat_source
C C 0.0033 0.0016 'International Tables Vol C Tables 4.2.6.8 and 6.1.1.4'
H H 0.0000 0.0000 'International Tables Vol C Tables 4.2.6.8 and 6.1.1.4'
N N 0.0061 0.0033 'International Tables Vol C Tables 4.2.6.8 and 6.1.1.4'
O O 0.0106 0.0060 'International Tables Vol C Tables 4.2.6.8 and 6.1.1.4'
I I -0.4742 1.8119 'International Tables Vol C Tables 4.2.6.8 and 6.1.1.4'

loop_
_geom_angle_atom_site_label_1
_geom_angle_atom_site_label_2
_geom_angle_atom_site_label_3
_geom_angle
C2 C1 C6 121.3(9)
C2 C1 I1 119.7(6)
C6 C1 I1 118.9(7)
C3 C2 C1 120.3(8)
C3 C2 H2 119.8
C1 C2 H2 119.8
C2 C3 C4 120.1(8)
C2 C3 H3 119.9
C4 C3 H3 119.9
C5 C4 C3 119.7(8)
C5 C4 C7 122.6(7)
C3 C4 C7 117.6(7)
C4 C5 C6 119.8(8)
C4 C5 H5 120.1
C6 C5 H5 120.1
C1 C6 C5 118.7(9)
C1 C6 H6 120.6
C5 C6 H6 120.6
O1 C7 N1 121.6(7)
O1 C7 C4 122.0(7)
N1 C7 C4 116.5(7)
C12 C8 N1 131.3(7)
C12 C8 C9 110.6(7)
N1 C8 C9 118.1(7)
O2 C9 C8 124.8(8)
O2 C9 C10 126.7(8)
C8 C9 C10 108.5(7)
C9 C10 C11 101.6(7)
C9 C10 C14 113.2(8)
C11 C10 C14 114.2(7)
C9 C10 C13 109.6(8)
C11 C10 C13 108.5(8)
C14 C10 C13 109.4(8)
O3 C11 C12 125.1(8)
O3 C11 C10 124.8(8)
C12 C11 C10 110.1(7)
C8 C12 C11 109.2(7)
C8 C12 H12 125.4
C11 C12 H12 125.4
C10 C13 H13A 109.5
C10 C13 H13B 109.5
H13A C13 H13B 109.5
C10 C13 H13C 109.5
H13A C13 H13C 109.5
H13B C13 H13C 109.5
C15 C14 C10 114.8(7)
C15 C14 H14A 108.6
C10 C14 H14A 108.6
C15 C14 H14B 108.6
C10 C14 H14B 108.6
H14A C14 H14B 107.5
C16 C15 C20 120.0
C16 C15 C14 119.2(6)
C20 C15 C14 120.8(6)
C17 C16 C15 120.0
C17 C16 H16 120.0
C15 C16 H16 120.0
C16 C17 C18 120.0
C16 C17 H17 120.0
C18 C17 H17 120.0
C19 C18 C17 120.0
C19 C18 H18 120.0
C17 C18 H18 120.0
C18 C19 C20 120.0
C18 C19 H19 120.0
C20 C19 H19 120.0
C19 C20 C15 120.0
C19 C20 H20 120.0
C15 C20 H20 120.0
C22 C21 C26 119.5(8)
C22 C21 I2 120.8(6)
C26 C21 I2 119.7(7)
C23 C22 C21 119.9(8)
C23 C22 H22 120.0
C21 C22 H22 120.0
C22 C23 C24 121.5(8)
C22 C23 H23 119.2
C24 C23 H23 119.2
C25 C24 C23 117.9(8)
C25 C24 C27 124.6(7)
C23 C24 C27 117.4(7)
C24 C25 C26 121.8(8)
C24 C25 H25 119.1
C26 C25 H25 119.1
C25 C26 C21 119.2(8)
C25 C26 H26 120.4
C21 C26 H26 120.4
O4 C27 N2 121.6(7)
O4 C27 C24 121.6(7)
N2 C27 C24 116.7(7)
C29 C28 N2 132.6(7)
C29 C28 C32 109.1(7)
N2 C28 C32 118.4(7)
C28 C29 C30 110.9(7)
C28 C29 H29 124.5
C30 C29 H29 124.5
O6 C30 C29 126.8(7)
O6 C30 C31 124.1(7)
C29 C30 C31 109.2(7)
C32 C31 C30 101.2(7)
C32 C31 C34 112.3(8)
C30 C31 C34 113.4(7)
C32 C31 C33 109.0(8)
C30 C31 C33 108.1(8)
C34 C31 C33 112.2(9)
O5 C32 C28 123.8(9)
O5 C32 C31 126.9(8)
C28 C32 C31 109.2(7)
C31 C33 H33A 109.5
C31 C33 H33B 109.5
H33A C33 H33B 109.5
C31 C33 H33C 109.5
H33A C33 H33C 109.5
H33B C33 H33C 109.5
C35 C34 C31 117.2(8)
C35 C34 H34A 108.0
C31 C34 H34A 108.0
C35 C34 H34B 108.0
C31 C34 H34B 108.0
H34A C34 H34B 107.2
C36 C35 C40 120.0
C36 C35 C34 120.7(7)
C40 C35 C34 119.3(7)
C37 C36 C35 120.0
C37 C36 H36 120.0
C35 C36 H36 120.0
C36 C37 C38 120.0
C36 C37 H37 120.0
C38 C37 H37 120.0
C39 C38 C37 120.0
C39 C38 H38 120.0
C37 C38 H38 120.0
C38 C39 C40 120.0
C38 C39 H39 120.0
C40 C39 H39 120.0
C39 C40 C35 120.0
C39 C40 H40 120.0
C35 C40 H40 120.0
C7 N1 C8 122.6(6)
C7 N1 H1N 118.7
C8 N1 H1N 118.7
C28 N2 C27 123.3(7)
C28 N2 H2N 118.3
C27 N2 H2N 118.3

loop_
_geom_bond_atom_site_label_1
_geom_bond_atom_site_label_2
_geom_bond_distance
C1 C2 1.367(13)
C1 C6 1.373(14)
C1 I1 2.104(9)
C2 C3 1.356(13)
C2 H2 0.9300
C3 C4 1.390(11)
C3 H3 0.9300
C4 C5 1.382(12)
C4 C7 1.494(12)
C5 C6 1.398(14)
C5 H5 0.9300
C6 H6 0.9300
C7 O1 1.210(10)
C7 N1 1.378(10)
C8 C12 1.335(11)
C8 N1 1.392(10)
C8 C9 1.480(11)
C9 O2 1.198(11)
C9 C10 1.505(13)
C10 C11 1.509(12)
C10 C14 1.540(13)
C10 C13 1.556(15)
C11 O3 1.216(10)
C11 C12 1.459(12)
C12 H12 0.9300
C13 H13A 0.9600
C13 H13B 0.9600
C13 H13C 0.9600
C14 C15 1.524(13)
C14 H14A 0.9700
C14 H14B 0.9700
C15 C16 1.3900
C15 C20 1.3900
C16 C17 1.3900
C16 H16 0.9300
C17 C18 1.3900
C17 H17 0.9300
C18 C19 1.3900
C18 H18 0.9300
C19 C20 1.3900
C19 H19 0.9300
C20 H20 0.9300
C21 C22 1.371(13)
C21 C26 1.393(13)
C21 I2 2.089(9)
C22 C23 1.357(13)
C22 H22 0.9300
C23 C24 1.392(12)
C23 H23 0.9300
C24 C25 1.359(12)
C24 C27 1.507(12)
C25 C26 1.373(13)
C25 H25 0.9300
C26 H26 0.9300
C27 O4 1.201(10)
C27 N2 1.376(10)
C28 C29 1.328(12)
C28 N2 1.362(10)
C28 C32 1.490(12)
C29 C30 1.463(11)
C29 H29 0.9300
C30 O6 1.203(10)
C30 C31 1.516(11)
C31 C32 1.511(13)
C31 C34 1.524(14)
C31 C33 1.537(15)
C32 O5 1.203(11)
C33 H33A 0.9600
C33 H33B 0.9600
C33 H33C 0.9600
C34 C35 1.482(14)
C34 H34A 0.9700
C34 H34B 0.9700
C35 C36 1.3900
C35 C40 1.3900
C36 C37 1.3900
C36 H36 0.9300
C37 C38 1.3900
C37 H37 0.9300
C38 C39 1.3900
C38 H38 0.9300
C39 C40 1.3900
C39 H39 0.9300
C40 H40 0.9300
N1 H1N 0.8600
N2 H2N 0.8600

loop_
_geom_torsion_atom_site_label_1
_geom_torsion_atom_site_label_2
_geom_torsion_atom_site_label_3
_geom_torsion_atom_site_label_4
_geom_torsion
C6 C1 C2 C3 3.0(14)
I1 C1 C2 C3 179.7(7)
C1 C2 C3 C4 0.2(14)
C2 C3 C4 C5 -3.2(12)
C2 C3 C4 C7 -179.6(8)
C3 C4 C5 C6 3.0(12)
C7 C4 C5 C6 179.2(8)
C2 C1 C6 C5 -3.1(14)
I1 C1 C6 C5 -179.9(7)
C4 C5 C6 C1 0.1(13)
C5 C4 C7 O1 -148.2(8)
C3 C4 C7 O1 28.0(11)
C5 C4 C7 N1 30.4(10)
C3 C4 C7 N1 -153.3(7)
C12 C8 C9 O2 -179.4(10)
N1 C8 C9 O2 2.8(14)
C12 C8 C9 C10 1.8(10)
N1 C8 C9 C10 -176.0(7)
O2 C9 C10 C11 -179.0(10)
C8 C9 C10 C11 -0.2(9)
O2 C9 C10 C14 58.1(13)
C8 C9 C10 C14 -123.1(8)
O2 C9 C10 C13 -64.4(14)
C8 C9 C10 C13 114.4(9)
C9 C10 C11 O3 176.5(8)
C14 C10 C11 O3 -61.3(11)
C13 C10 C11 O3 61.0(11)
C9 C10 C11 C12 -1.3(9)
C14 C10 C11 C12 121.0(8)
C13 C10 C11 C12 -116.7(8)
N1 C8 C12 C11 174.8(7)
C9 C8 C12 C11 -2.6(9)
O3 C11 C12 C8 -175.2(7)
C10 C11 C12 C8 2.5(9)
C9 C10 C14 C15 55.1(10)
C11 C10 C14 C15 -60.5(10)
C13 C10 C14 C15 177.7(7)
C10 C14 C15 C16 81.9(8)
C10 C14 C15 C20 -100.0(8)
C20 C15 C16 C17 0.0
C14 C15 C16 C17 178.1(7)
C15 C16 C17 C18 0.0
C16 C17 C18 C19 0.0
C17 C18 C19 C20 0.0
C18 C19 C20 C15 0.0
C16 C15 C20 C19 0.0
C14 C15 C20 C19 -178.0(7)
C26 C21 C22 C23 -1.8(14)
I2 C21 C22 C23 179.6(7)
C21 C22 C23 C24 -1.4(14)
C22 C23 C24 C25 2.4(13)
C22 C23 C24 C27 179.3(8)
C23 C24 C25 C26 -0.1(13)
C27 C24 C25 C26 -176.8(9)
C24 C25 C26 C21 -3.1(14)
C22 C21 C26 C25 4.0(14)
I2 C21 C26 C25 -177.4(7)
C25 C24 C27 O4 153.8(9)
C23 C24 C27 O4 -22.9(12)
C25 C24 C27 N2 -27.3(11)
C23 C24 C27 N2 156.0(7)
N2 C28 C29 C30 -177.1(8)
C32 C28 C29 C30 3.4(10)
C28 C29 C30 O6 173.1(9)
C28 C29 C30 C31 -6.5(10)
O6 C30 C31 C32 -173.3(9)
C29 C30 C31 C32 6.3(9)
O6 C30 C31 C34 -52.8(12)
C29 C30 C31 C34 126.8(8)
O6 C30 C31 C33 72.3(11)
C29 C30 C31 C33 -108.1(9)
C29 C28 C32 O5 178.5(11)
N2 C28 C32 O5 -1.1(15)
C29 C28 C32 C31 0.8(10)
N2 C28 C32 C31 -178.8(7)
C30 C31 C32 O5 178.0(12)
C34 C31 C32 O5 56.8(15)
C33 C31 C32 O5 -68.2(15)
C30 C31 C32 C28 -4.4(10)
C34 C31 C32 C28 -125.7(8)
C33 C31 C32 C28 109.4(9)
C32 C31 C34 C35 53.8(11)
C30 C31 C34 C35 -60.2(11)
C33 C31 C34 C35 177.0(9)
C31 C34 C35 C36 -90.4(9)
C31 C34 C35 C40 88.6(9)
C40 C35 C36 C37 0.0
C34 C35 C36 C37 179.0(8)
C35 C36 C37 C38 0.0
C36 C37 C38 C39 0.0
C37 C38 C39 C40 0.0
C38 C39 C40 C35 0.0
C36 C35 C40 C39 0.0
C34 C35 C40 C39 -179.0(8)
O1 C7 N1 C8 8.3(11)
C4 C7 N1 C8 -170.4(6)
C12 C8 N1 C7 -11.0(12)
C9 C8 N1 C7 166.2(7)
C29 C28 N2 C27 -3.7(14)
C32 C28 N2 C27 175.8(8)
O4 C27 N2 C28 -3.7(12)
C24 C27 N2 C28 177.4(7)
